data_1531669
loop_
_publ_author_name
'Johnston, M.G.'
'Harrison, W.T.A.'

_publ_section_title
;
 Synthesis and structure of cadmium selenite carbonate hydroxide, Cd3 ((Se
 O3) (C O3) (O H)2)
;
_journal_name_full 'Zeitschrift fuer Anorganische und Allgemeine Chemie'
_journal_page_first 2063
_journal_page_last 2066
_journal_volume 628
_journal_year 2002
_chemical_formula_sum 'C H2 Cd3 O8 Se'
_chemical_name_systematic 'Cd3 ((Se O3) (C O3) (O H)2)'
_space_group_IT_number 62
_symmetry_space_group_name_Hall '-P 2ac 2n'
_symmetry_space_group_name_H-M 'P n m a'
_cell_angle_alpha 90
_cell_angle_beta 90
_cell_angle_gamma 90
_cell_formula_units_Z 4
_cell_length_a 6.582
_cell_length_b 10.4485
_cell_length_c 10.3999
_cell_volume 715.222
_citation_journal_id_ASTM ZAACAB
_cod_data_source_file Johnston_ZAACAB_2002_1014.cif
_cod_data_source_block C1H2Cd3O8Se1
_cod_original_cell_volume 715.2222
_cod_original_formula_sum 'C1 H2 Cd3 O8 Se1'
_cod_database_code 1531669

loop_
_symmetry_equiv_pos_as_xyz
x,y,z
-x+1/2,-y,z+1/2
x+1/2,-y+1/2,-z+1/2
-x,y+1/2,-z
-x,-y,-z
x-1/2,y,-z-1/2
-x-1/2,y-1/2,z-1/2
x,-y-1/2,z

loop_
_atom_site_label
_atom_site_type_symbol
_atom_site_fract_x
_atom_site_fract_y
_atom_site_fract_z
_atom_site_occupancy
_atom_site_U_iso_or_equiv
O5 O-2 0.8371 0.6444 0.408 1 0.0
Se1 Se+4 0.74704 0.25 0.4744 1 0.0
H1 H+1 0.1443 0.4884 0.4002 1 0.0
O3 O-2 -0.0459 0.75 0.2376 1 0.0
Cd2 Cd+2 0.2472 0.25 0.37244 1 0.0
Cd1 Cd+2 0.02944 0.54454 0.16856 1 0.0
O2 O-2 0.5748 0.1299 0.4593 1 0.0
O1 O-2 0.8796 0.25 0.3354 1 0.0
C1 C+4 0.8735 0.75 0.3508 1 0.0
O4 O-2 0.2093 0.4639 0.3284 1 0.0
